data_1531936
loop_
_publ_author_name
'Neeraj, S.'
'Noy, M.L.'
'Cheetham, A.K.'

_publ_section_title
;
 Structure and magnetic properties of a three-dimensional framework
 manganese(II) phosphate, (N H4) (Mn4 (P O4)3)
;
_journal_name_full 'Solid State Sciences'
_journal_page_first 397
_journal_page_last 404
_journal_volume 4
_journal_year 2002
_chemical_formula_sum 'H4 Mn4 N O12 P3'
_chemical_name_systematic '(N H4) (Mn4 (P O4)3)'
_space_group_IT_number 58
_symmetry_space_group_name_Hall '-P 2 2n'
_symmetry_space_group_name_H-M 'P n n m'
_cell_angle_alpha 90
_cell_angle_beta 90
_cell_angle_gamma 90
_cell_formula_units_Z 4
_cell_length_a 9.8856
_cell_length_b 16.745
_cell_length_c 6.4639
_cell_volume 1069.998
_citation_journal_id_ASTM SSSCFJ
_cod_data_source_file Neeraj_SSSCFJ_2002_929.cif
_cod_data_source_block H4Mn4N1O12P3
_cod_original_formula_sum 'H4 Mn4 N1 O12 P3'
_cod_database_code 1531936

loop_
_symmetry_equiv_pos_as_xyz
x,y,z
-x,-y,z
x+1/2,-y+1/2,-z+1/2
-x+1/2,y+1/2,-z+1/2
-x,-y,-z
x,y,-z
-x-1/2,y-1/2,z-1/2
x-1/2,-y-1/2,z-1/2

loop_
_atom_site_label
_atom_site_type_symbol
_atom_site_fract_x
_atom_site_fract_y
_atom_site_fract_z
_atom_site_occupancy
_atom_site_U_iso_or_equiv
N1 N-3 0.798 0.031 0 1 0.0
O1 O-2 0.5855 0.1244 0.1933 1 0.0
O2 O-2 0.1318 0.5231 0 1 0.0
O6 O-2 0.6146 0.2532 0 1 0.0
P2 P+5 -0.0413 0.2177 0 1 0.0
O9 O-2 0.115 0.226 0 1 0.0
O4 O-2 0.3518 0.4555 0 1 0.0
O3 O-2 0.8962 0.3041 0 1 0.0
P3 P+5 0.2848 0.5367 0 1 0.0
O8 O-2 0.3884 0.1851 0 1 0.0
Mn1 Mn+2 0.0442 0.4045 0 1 0.0
P1 P+5 0.5433 0.1685 0 1 0.0
Mn2 Mn+2 0.4767 0.3594 0 1 0.0
Mn3 Mn+2 0.7498 0.2963 0.7475 1 0.0
O7 O-2 0.6704 0.4129 0.1871 1 0.0
O5 O-2 0.4071 0.322 0.6968 1 0.0
